data_7151132
loop_
_publ_author_name
'Hu, Qiaoshu'
'Wang, Chao'
'Li, Dongzhen'
'Xi, Zhenfeng'

_publ_section_title
;
 Formation of stable enols from 1,4-dilithio-1,3-dienes and acid
 chlorides by a de-aromatization/Michael addition/re-aromatization
 domino process.
;
_journal_issue 13
_journal_name_full 'Organic &amp; biomolecular chemistry'
_journal_page_first 2114
_journal_page_last 2118
_journal_paper_doi 10.1039/b705110g
_journal_volume 5
_journal_year 2007
_chemical_formula_sum 'C29 H31 Cl3 O Si2'
_chemical_formula_weight 558.07
_chemical_name_systematic
;
?
;
_space_group_IT_number 2
_symmetry_cell_setting triclinic
_symmetry_space_group_name_Hall '-P 1'
_symmetry_space_group_name_H-M 'P -1'
_atom_sites_solution_hydrogens 'geom or difmap'
_atom_sites_solution_primary direct
_atom_sites_solution_secondary difmap
_audit_creation_method SHELXL-97
_cell_angle_alpha 68.38(3)
_cell_angle_beta 84.74(3)
_cell_angle_gamma 66.43(3)
_cell_formula_units_Z 2
_cell_length_a 11.237(2)
_cell_length_b 11.608(2)
_cell_length_c 13.253(3)
_cell_measurement_reflns_used 10269
_cell_measurement_temperature 293(2)
_cell_measurement_theta_max 25.03
_cell_measurement_theta_min 2.37
_cell_volume 1469.9(7)
_computing_cell_refinement Rapid-AUTO
_computing_data_collection 'Rapid-AUTO (Rigaku,2000)'
_computing_data_reduction 'CrystalStructure (Rigaku/MSC,2000)'
_computing_molecular_graphics 'Siemens SHELXTL V4.2,(Sheldrick,1990)'
_computing_publication_material SHELXL-97,(Sheldrick,1997)
_computing_structure_refinement SHELXL-97,(Sheldrick,1997)
_computing_structure_solution SHELXS-97,(Sheldrick,1997)
_diffrn_ambient_temperature 293(2)
_diffrn_detector_area_resol_mean 10.00
_diffrn_measured_fraction_theta_full 0.978
_diffrn_measured_fraction_theta_max 0.978
_diffrn_measurement_device_type 'Rigaku RAXIS RAPID IP'
_diffrn_measurement_method \W
_diffrn_radiation_monochromator graphite
_diffrn_radiation_source 'fine-focus sealed tube'
_diffrn_radiation_type MoK\a
_diffrn_radiation_wavelength 0.71073
_diffrn_reflns_av_R_equivalents 0.0580
_diffrn_reflns_av_sigmaI/netI 0.0516
_diffrn_reflns_limit_h_max 12
_diffrn_reflns_limit_h_min -13
_diffrn_reflns_limit_k_max 13
_diffrn_reflns_limit_k_min -13
_diffrn_reflns_limit_l_max 14
_diffrn_reflns_limit_l_min -15
_diffrn_reflns_number 10269
_diffrn_reflns_theta_full 25.03
_diffrn_reflns_theta_max 25.03
_diffrn_reflns_theta_min 2.37
_diffrn_standards_decay_% 0
_diffrn_standards_interval_count 0
_diffrn_standards_interval_time 0
_diffrn_standards_number 0
_exptl_absorpt_coefficient_mu 0.414
_exptl_absorpt_correction_T_max 0.940
_exptl_absorpt_correction_T_min 0.813
_exptl_absorpt_correction_type empirical
_exptl_absorpt_process_details
;
HIGASHI, T. (1995). Abscor-Empirical
Absorption Correction based on Fourier
Series Approximation.
Rigaku Corporation,Tokyo,Japan.
;
_exptl_crystal_colour colourless
_exptl_crystal_density_diffrn 1.261
_exptl_crystal_density_method 'not measured'
_exptl_crystal_description block
_exptl_crystal_F_000 584
_exptl_crystal_size_max 0.50
_exptl_crystal_size_mid 0.45
_exptl_crystal_size_min 0.15
_refine_diff_density_max 0.240
_refine_diff_density_min -0.355
_refine_diff_density_rms 0.055
_refine_ls_extinction_coef 0.025(2)
_refine_ls_extinction_expression Fc^*^=kFc[1+0.001xFc^2^\l^3^/sin(2\q)]^-1/4^
_refine_ls_extinction_method SHELXL
_refine_ls_goodness_of_fit_ref 1.002
_refine_ls_hydrogen_treatment mixed
_refine_ls_matrix_type full
_refine_ls_number_parameters 321
_refine_ls_number_reflns 5090
_refine_ls_number_restraints 0
_refine_ls_restrained_S_all 1.002
_refine_ls_R_factor_all 0.0790
_refine_ls_R_factor_gt 0.0491
_refine_ls_shift/su_max 0.000
_refine_ls_shift/su_mean 0.000
_refine_ls_structure_factor_coef Fsqd
_refine_ls_weighting_details 'calc w=1/[\s^2^(Fo^2^)+(0.0688P)^2^+0.0000P] where P=(Fo^2^+2Fc^2^)/3'
_refine_ls_weighting_scheme calc
_refine_ls_wR_factor_gt 0.1193
_refine_ls_wR_factor_ref 0.1280
_reflns_number_gt 3220
_reflns_number_total 5090
_reflns_threshold_expression >2sigma(I)
_cod_data_source_file b705110g.txt
_cod_data_source_block a
_cod_original_cell_volume 1470.0(5)
_cod_original_sg_symbol_H-M P-1
_cod_database_code 7151132

loop_
_symmetry_equiv_pos_as_xyz
'x, y, z'
'-x, -y, -z'

loop_
_atom_site_label
_atom_site_type_symbol
_atom_site_fract_x
_atom_site_fract_y
_atom_site_fract_z
_atom_site_U_iso_or_equiv
_atom_site_adp_type
_atom_site_occupancy
_atom_site_symmetry_multiplicity
_atom_site_calc_flag
_atom_site_refinement_flags
_atom_site_disorder_assembly
_atom_site_disorder_group
Cl1 Cl -0.03230(8) 1.01278(8) 0.34288(7) 0.0654(3) Uani 1 1 d . . .
Cl2 Cl 0.39796(8) 0.60989(8) 0.58702(7) 0.0680(3) Uani 1 1 d . . .
Cl3 Cl -0.07022(10) 0.59321(10) 0.67320(8) 0.0835(3) Uani 1 1 d . . .
Si1 Si 0.27601(9) 0.77253(8) 0.22758(7) 0.0524(3) Uani 1 1 d . . .
Si2 Si 0.48690(9) 1.22686(8) 0.18703(7) 0.0555(3) Uani 1 1 d . . .
O1 O 0.2918(2) 0.9424(2) 0.45259(18) 0.0591(6) Uani 1 1 d . . .
HO1 H 0.340(4) 0.979(4) 0.418(3) 0.110(16) Uiso 1 1 d . . .
C1 C 0.3069(3) 0.8675(2) 0.3041(2) 0.0397(7) Uani 1 1 d . . .
C2 C 0.3989(3) 0.9350(3) 0.2541(2) 0.0423(7) Uani 1 1 d . . .
C3 C 0.3761(3) 1.0536(3) 0.1700(2) 0.0432(7) Uani 1 1 d . . .
C4 C 0.4987(3) 1.0800(3) 0.1468(2) 0.0470(7) Uani 1 1 d . . .
H4 H 0.5180 1.0967 0.0703 0.056 Uiso 1 1 calc R . .
C5 C 0.5388(3) 0.8697(3) 0.2879(2) 0.0427(7) Uani 1 1 d . . .
C6 C 0.6105(3) 0.7476(3) 0.3695(2) 0.0535(8) Uani 1 1 d . . .
H6 H 0.5694 0.6944 0.4155 0.064 Uiso 1 1 calc R . .
C7 C 0.7432(3) 0.7071(3) 0.3806(3) 0.0646(9) Uani 1 1 d . . .
H7 H 0.7920 0.6264 0.4353 0.078 Uiso 1 1 calc R . .
C8 C 0.8043(3) 0.7842(3) 0.3120(3) 0.0659(9) Uani 1 1 d . . .
H8 H 0.8944 0.7536 0.3194 0.079 Uiso 1 1 calc R . .
C9 C 0.7343(3) 0.9074(3) 0.2315(3) 0.0585(8) Uani 1 1 d . . .
H9 H 0.7765 0.9596 0.1860 0.070 Uiso 1 1 calc R . .
C10 C 0.6005(3) 0.9510(3) 0.2205(2) 0.0454(7) Uani 1 1 d . . .
C11 C 0.2505(3) 1.1498(3) 0.1087(2) 0.0473(7) Uani 1 1 d . . .
C12 C 0.1373(3) 1.1880(3) 0.1616(3) 0.0597(9) Uani 1 1 d . . .
H12 H 0.1404 1.1516 0.2371 0.072 Uiso 1 1 calc R . .
C13 C 0.0205(4) 1.2787(3) 0.1047(3) 0.0791(11) Uani 1 1 d . . .
H13 H -0.0545 1.3039 0.1414 0.095 Uiso 1 1 calc R . .
C14 C 0.0155(5) 1.3322(4) -0.0078(4) 0.0940(14) Uani 1 1 d . . .
H14 H -0.0636 1.3924 -0.0466 0.113 Uiso 1 1 calc R . .
C15 C 0.1261(5) 1.2973(4) -0.0626(3) 0.0887(13) Uani 1 1 d . . .
H15 H 0.1222 1.3351 -0.1381 0.106 Uiso 1 1 calc R . .
C16 C 0.2438(4) 1.2054(3) -0.0048(3) 0.0677(10) Uani 1 1 d . . .
H16 H 0.3186 1.1807 -0.0419 0.081 Uiso 1 1 calc R . .
C17 C 0.4292(4) 0.7065(4) 0.1608(3) 0.0746(10) Uani 1 1 d . . .
H17A H 0.4504 0.7803 0.1138 0.112 Uiso 1 1 calc R . .
H17B H 0.4170 0.6596 0.1188 0.112 Uiso 1 1 calc R . .
H17C H 0.4989 0.6456 0.2154 0.112 Uiso 1 1 calc R . .
C18 C 0.1408(4) 0.8846(4) 0.1203(3) 0.1038(15) Uani 1 1 d . . .
H18A H 0.1582 0.9613 0.0739 0.156 Uiso 1 1 calc R . .
H18B H 0.0606 0.9146 0.1538 0.156 Uiso 1 1 calc R . .
H18C H 0.1341 0.8357 0.0779 0.156 Uiso 1 1 calc R . .
C19 C 0.2402(4) 0.6251(3) 0.3175(3) 0.0768(11) Uani 1 1 d . . .
H19A H 0.3100 0.5662 0.3724 0.115 Uiso 1 1 calc R . .
H19B H 0.2316 0.5772 0.2750 0.115 Uiso 1 1 calc R . .
H19C H 0.1605 0.6561 0.3515 0.115 Uiso 1 1 calc R . .
C20 C 0.3575(4) 1.3866(3) 0.0999(3) 0.0820(11) Uani 1 1 d . . .
H20A H 0.3800 1.4075 0.0255 0.123 Uiso 1 1 calc R . .
H20B H 0.3495 1.4585 0.1230 0.123 Uiso 1 1 calc R . .
H20C H 0.2762 1.3763 0.1062 0.123 Uiso 1 1 calc R . .
C21 C 0.6444(3) 1.2479(4) 0.1693(3) 0.0811(11) Uani 1 1 d . . .
H21A H 0.6634 1.2696 0.0941 0.122 Uiso 1 1 calc R . .
H21B H 0.7126 1.1654 0.2126 0.122 Uiso 1 1 calc R . .
H21C H 0.6382 1.3194 0.1921 0.122 Uiso 1 1 calc R . .
C22 C 0.4463(4) 1.1860(4) 0.3324(3) 0.0812(11) Uani 1 1 d . . .
H22A H 0.5138 1.1036 0.3767 0.122 Uiso 1 1 calc R . .
H22B H 0.3651 1.1754 0.3402 0.122 Uiso 1 1 calc R . .
H22C H 0.4393 1.2578 0.3552 0.122 Uiso 1 1 calc R . .
C23 C 0.2634(3) 0.8724(3) 0.3998(2) 0.0431(7) Uani 1 1 d . . .
C24 C 0.1781(3) 0.8067(3) 0.4676(2) 0.0425(7) Uani 1 1 d . . .
C25 C 0.0436(3) 0.8606(3) 0.4491(2) 0.0471(7) Uani 1 1 d . . .
C26 C -0.0336(3) 0.7976(3) 0.5123(2) 0.0516(8) Uani 1 1 d . . .
H26 H -0.1233 0.8360 0.4977 0.062 Uiso 1 1 calc R . .
C27 C 0.0242(3) 0.6777(3) 0.5969(2) 0.0553(8) Uani 1 1 d . . .
C28 C 0.1570(3) 0.6213(3) 0.6214(2) 0.0527(8) Uani 1 1 d . . .
H28 H 0.1953 0.5411 0.6802 0.063 Uiso 1 1 calc R . .
C29 C 0.2312(3) 0.6861(3) 0.5571(2) 0.0492(7) Uani 1 1 d . . .

loop_
_atom_site_aniso_label
_atom_site_aniso_U_11
_atom_site_aniso_U_22
_atom_site_aniso_U_33
_atom_site_aniso_U_23
_atom_site_aniso_U_13
_atom_site_aniso_U_12
Cl1 0.0485(5) 0.0620(5) 0.0736(6) -0.0091(4) -0.0106(4) -0.0211(4)
Cl2 0.0495(5) 0.0641(5) 0.0746(6) -0.0064(4) -0.0101(4) -0.0211(4)
Cl3 0.0771(7) 0.0902(7) 0.0910(7) -0.0200(5) 0.0221(5) -0.0560(6)
Si1 0.0565(6) 0.0543(5) 0.0584(5) -0.0217(4) -0.0021(4) -0.0314(4)
Si2 0.0553(6) 0.0510(5) 0.0686(6) -0.0194(4) -0.0004(4) -0.0305(4)
O1 0.0665(15) 0.0738(15) 0.0647(14) -0.0363(12) 0.0110(12) -0.0461(13)
C1 0.0360(16) 0.0373(14) 0.0466(17) -0.0114(13) -0.0041(13) -0.0175(12)
C2 0.0438(17) 0.0419(15) 0.0458(16) -0.0132(13) -0.0024(13) -0.0229(13)
C3 0.0444(17) 0.0469(16) 0.0445(16) -0.0161(13) -0.0022(13) -0.0234(14)
C4 0.0460(17) 0.0543(17) 0.0449(16) -0.0143(14) 0.0057(13) -0.0279(14)
C5 0.0428(17) 0.0389(15) 0.0517(17) -0.0196(13) -0.0021(13) -0.0173(13)
C6 0.053(2) 0.0447(17) 0.062(2) -0.0139(15) -0.0057(15) -0.0209(15)
C7 0.055(2) 0.0552(19) 0.080(2) -0.0217(18) -0.0168(18) -0.0165(17)
C8 0.0405(19) 0.069(2) 0.092(3) -0.039(2) -0.0065(18) -0.0139(17)
C9 0.0483(19) 0.068(2) 0.075(2) -0.0357(18) 0.0115(17) -0.0308(17)
C10 0.0416(17) 0.0488(16) 0.0531(18) -0.0211(14) 0.0030(14) -0.0228(14)
C11 0.0515(19) 0.0394(15) 0.0548(19) -0.0137(14) -0.0095(15) -0.0220(14)
C12 0.056(2) 0.0508(18) 0.064(2) -0.0112(16) -0.0100(17) -0.0192(16)
C13 0.056(2) 0.065(2) 0.101(3) -0.024(2) -0.011(2) -0.0109(18)
C14 0.080(3) 0.071(3) 0.107(4) -0.023(3) -0.043(3) -0.005(2)
C15 0.103(3) 0.074(3) 0.067(2) -0.013(2) -0.033(2) -0.017(2)
C16 0.078(3) 0.064(2) 0.053(2) -0.0159(17) -0.0109(18) -0.0220(19)
C17 0.093(3) 0.088(3) 0.067(2) -0.038(2) 0.025(2) -0.055(2)
C18 0.111(4) 0.092(3) 0.114(3) -0.043(3) -0.053(3) -0.028(3)
C19 0.088(3) 0.081(2) 0.101(3) -0.054(2) 0.035(2) -0.059(2)
C20 0.076(3) 0.052(2) 0.118(3) -0.028(2) -0.007(2) -0.0254(19)
C21 0.067(2) 0.077(2) 0.115(3) -0.031(2) 0.001(2) -0.046(2)
C22 0.103(3) 0.090(3) 0.079(3) -0.042(2) 0.012(2) -0.057(2)
C23 0.0385(16) 0.0415(15) 0.0513(18) -0.0139(13) -0.0065(13) -0.0183(13)
C24 0.0411(16) 0.0440(15) 0.0482(16) -0.0181(13) 0.0035(13) -0.0214(13)
C25 0.0442(17) 0.0473(16) 0.0528(18) -0.0188(14) -0.0005(14) -0.0196(14)
C26 0.0401(17) 0.0622(19) 0.062(2) -0.0271(17) 0.0080(15) -0.0261(15)
C27 0.061(2) 0.0593(19) 0.060(2) -0.0261(17) 0.0157(16) -0.0364(17)
C28 0.055(2) 0.0526(17) 0.0531(19) -0.0162(15) 0.0069(15) -0.0275(16)
C29 0.0441(17) 0.0528(17) 0.0552(18) -0.0210(15) 0.0006(14) -0.0217(15)

loop_
_atom_type_symbol
_atom_type_description
_atom_type_scat_dispersion_real
_atom_type_scat_dispersion_imag
_atom_type_scat_source
C C 0.0033 0.0016 'International Tables Vol C Tables 4.2.6.8 and 6.1.1.4'
H H 0.0000 0.0000 'International Tables Vol C Tables 4.2.6.8 and 6.1.1.4'
O O 0.0106 0.0060 'International Tables Vol C Tables 4.2.6.8 and 6.1.1.4'
Si Si 0.0817 0.0704 'International Tables Vol C Tables 4.2.6.8 and 6.1.1.4'
Cl Cl 0.1484 0.1585 'International Tables Vol C Tables 4.2.6.8 and 6.1.1.4'

loop_
_geom_angle_atom_site_label_1
_geom_angle_atom_site_label_2
_geom_angle_atom_site_label_3
_geom_angle
_geom_angle_site_symmetry_1
_geom_angle_site_symmetry_3
_geom_angle_publ_flag
C19 Si1 C18 108.92(19) . . ?
C19 Si1 C17 107.50(16) . . ?
C18 Si1 C17 108.66(19) . . ?
C19 Si1 C1 113.25(14) . . ?
C18 Si1 C1 111.73(15) . . ?
C17 Si1 C1 106.58(15) . . ?
C21 Si2 C20 108.49(17) . . ?
C21 Si2 C22 110.51(18) . . ?
C20 Si2 C22 110.13(19) . . ?
C21 Si2 C4 110.27(15) . . ?
C20 Si2 C4 110.17(15) . . ?
C22 Si2 C4 107.28(14) . . ?
C23 O1 HO1 112(3) . . ?
C23 C1 C2 117.7(2) . . ?
C23 C1 Si1 126.8(2) . . ?
C2 C1 Si1 115.3(2) . . ?
C3 C2 C5 108.5(2) . . ?
C3 C2 C1 129.3(2) . . ?
C5 C2 C1 122.0(2) . . ?
C2 C3 C11 126.9(3) . . ?
C2 C3 C4 110.7(2) . . ?
C11 C3 C4 122.4(2) . . ?
C10 C4 C3 102.8(2) . . ?
C10 C4 Si2 109.47(19) . . ?
C3 C4 Si2 111.0(2) . . ?
C10 C4 H4 111.1 . . ?
C3 C4 H4 111.1 . . ?
Si2 C4 H4 111.1 . . ?
C6 C5 C10 120.5(3) . . ?
C6 C5 C2 130.8(3) . . ?
C10 C5 C2 108.7(2) . . ?
C7 C6 C5 118.8(3) . . ?
C7 C6 H6 120.6 . . ?
C5 C6 H6 120.6 . . ?
C8 C7 C6 120.8(3) . . ?
C8 C7 H7 119.6 . . ?
C6 C7 H7 119.6 . . ?
C7 C8 C9 121.3(3) . . ?
C7 C8 H8 119.4 . . ?
C9 C8 H8 119.4 . . ?
C10 C9 C8 118.8(3) . . ?
C10 C9 H9 120.6 . . ?
C8 C9 H9 120.6 . . ?
C9 C10 C5 119.9(3) . . ?
C9 C10 C4 131.3(3) . . ?
C5 C10 C4 108.8(2) . . ?
C12 C11 C16 118.5(3) . . ?
C12 C11 C3 121.3(3) . . ?
C16 C11 C3 120.2(3) . . ?
C13 C12 C11 121.4(3) . . ?
C13 C12 H12 119.3 . . ?
C11 C12 H12 119.3 . . ?
C12 C13 C14 119.4(4) . . ?
C12 C13 H13 120.3 . . ?
C14 C13 H13 120.3 . . ?
C15 C14 C13 120.7(4) . . ?
C15 C14 H14 119.7 . . ?
C13 C14 H14 119.7 . . ?
C14 C15 C16 119.8(4) . . ?
C14 C15 H15 120.1 . . ?
C16 C15 H15 120.1 . . ?
C15 C16 C11 120.3(4) . . ?
C15 C16 H16 119.8 . . ?
C11 C16 H16 119.8 . . ?
Si1 C17 H17A 109.5 . . ?
Si1 C17 H17B 109.5 . . ?
H17A C17 H17B 109.5 . . ?
Si1 C17 H17C 109.5 . . ?
H17A C17 H17C 109.5 . . ?
H17B C17 H17C 109.5 . . ?
Si1 C18 H18A 109.5 . . ?
Si1 C18 H18B 109.5 . . ?
H18A C18 H18B 109.5 . . ?
Si1 C18 H18C 109.5 . . ?
H18A C18 H18C 109.5 . . ?
H18B C18 H18C 109.5 . . ?
Si1 C19 H19A 109.5 . . ?
Si1 C19 H19B 109.5 . . ?
H19A C19 H19B 109.5 . . ?
Si1 C19 H19C 109.5 . . ?
H19A C19 H19C 109.5 . . ?
H19B C19 H19C 109.5 . . ?
Si2 C20 H20A 109.5 . . ?
Si2 C20 H20B 109.5 . . ?
H20A C20 H20B 109.5 . . ?
Si2 C20 H20C 109.5 . . ?
H20A C20 H20C 109.5 . . ?
H20B C20 H20C 109.5 . . ?
Si2 C21 H21A 109.5 . . ?
Si2 C21 H21B 109.5 . . ?
H21A C21 H21B 109.5 . . ?
Si2 C21 H21C 109.5 . . ?
H21A C21 H21C 109.5 . . ?
H21B C21 H21C 109.5 . . ?
Si2 C22 H22A 109.5 . . ?
Si2 C22 H22B 109.5 . . ?
H22A C22 H22B 109.5 . . ?
Si2 C22 H22C 109.5 . . ?
H22A C22 H22C 109.5 . . ?
H22B C22 H22C 109.5 . . ?
C1 C23 O1 123.9(3) . . ?
C1 C23 C24 127.3(3) . . ?
O1 C23 C24 108.8(2) . . ?
C25 C24 C29 115.9(3) . . ?
C25 C24 C23 123.5(2) . . ?
C29 C24 C23 120.6(2) . . ?
C26 C25 C24 122.6(3) . . ?
C26 C25 Cl1 117.9(2) . . ?
C24 C25 Cl1 119.5(2) . . ?
C27 C26 C25 118.9(3) . . ?
C27 C26 H26 120.6 . . ?
C25 C26 H26 120.6 . . ?
C26 C27 C28 121.2(3) . . ?
C26 C27 Cl3 119.5(3) . . ?
C28 C27 Cl3 119.3(2) . . ?
C29 C28 C27 118.6(3) . . ?
C29 C28 H28 120.7 . . ?
C27 C28 H28 120.7 . . ?
C28 C29 C24 122.8(3) . . ?
C28 C29 Cl2 117.4(2) . . ?
C24 C29 Cl2 119.7(2) . . ?

loop_
_geom_bond_atom_site_label_1
_geom_bond_atom_site_label_2
_geom_bond_distance
_geom_bond_site_symmetry_2
_geom_bond_publ_flag
Cl1 C25 1.735(3) . ?
Cl2 C29 1.733(3) . ?
Cl3 C27 1.736(3) . ?
Si1 C19 1.863(3) . ?
Si1 C18 1.864(4) . ?
Si1 C17 1.871(4) . ?
Si1 C1 1.887(3) . ?
Si2 C21 1.863(3) . ?
Si2 C20 1.860(3) . ?
Si2 C22 1.866(4) . ?
Si2 C4 1.919(3) . ?
O1 C23 1.384(3) . ?
O1 HO1 0.82(4) . ?
C1 C23 1.330(4) . ?
C1 C2 1.503(4) . ?
C2 C3 1.359(4) . ?
C2 C5 1.474(4) . ?
C3 C11 1.476(4) . ?
C3 C4 1.508(4) . ?
C4 C10 1.504(4) . ?
C4 H4 0.9800 . ?
C5 C6 1.395(4) . ?
C5 C10 1.399(4) . ?
C6 C7 1.376(4) . ?
C6 H6 0.9300 . ?
C7 C8 1.370(5) . ?
C7 H7 0.9300 . ?
C8 C9 1.390(4) . ?
C8 H8 0.9300 . ?
C9 C10 1.384(4) . ?
C9 H9 0.9300 . ?
C11 C12 1.385(4) . ?
C11 C16 1.398(4) . ?
C12 C13 1.376(4) . ?
C12 H12 0.9300 . ?
C13 C14 1.384(5) . ?
C13 H13 0.9300 . ?
C14 C15 1.373(6) . ?
C14 H14 0.9300 . ?
C15 C16 1.389(5) . ?
C15 H15 0.9300 . ?
C16 H16 0.9300 . ?
C17 H17A 0.9600 . ?
C17 H17B 0.9600 . ?
C17 H17C 0.9600 . ?
C18 H18A 0.9600 . ?
C18 H18B 0.9600 . ?
C18 H18C 0.9600 . ?
C19 H19A 0.9600 . ?
C19 H19B 0.9600 . ?
C19 H19C 0.9600 . ?
C20 H20A 0.9600 . ?
C20 H20B 0.9600 . ?
C20 H20C 0.9600 . ?
C21 H21A 0.9600 . ?
C21 H21B 0.9600 . ?
C21 H21C 0.9600 . ?
C22 H22A 0.9600 . ?
C22 H22B 0.9600 . ?
C22 H22C 0.9600 . ?
C23 C24 1.494(4) . ?
C24 C25 1.391(4) . ?
C24 C29 1.400(4) . ?
C25 C26 1.383(4) . ?
C26 C27 1.371(4) . ?
C26 H26 0.9300 . ?
C27 C28 1.383(4) . ?
C28 C29 1.374(4) . ?
C28 H28 0.9300 . ?

loop_
_geom_torsion_atom_site_label_1
_geom_torsion_atom_site_label_2
_geom_torsion_atom_site_label_3
_geom_torsion_atom_site_label_4
_geom_torsion
_geom_torsion_site_symmetry_1
_geom_torsion_site_symmetry_2
_geom_torsion_site_symmetry_3
_geom_torsion_site_symmetry_4
_geom_torsion_publ_flag
C19 Si1 C1 C23 -25.3(3) . . . . ?
C18 Si1 C1 C23 98.1(3) . . . . ?
C17 Si1 C1 C23 -143.3(3) . . . . ?
C19 Si1 C1 C2 149.6(2) . . . . ?
C18 Si1 C1 C2 -86.9(3) . . . . ?
C17 Si1 C1 C2 31.6(2) . . . . ?
C23 C1 C2 C3 -104.7(3) . . . . ?
Si1 C1 C2 C3 79.9(3) . . . . ?
C23 C1 C2 C5 80.6(3) . . . . ?
Si1 C1 C2 C5 -94.8(3) . . . . ?
C5 C2 C3 C11 178.0(3) . . . . ?
C1 C2 C3 C11 2.7(5) . . . . ?
C5 C2 C3 C4 -3.9(3) . . . . ?
C1 C2 C3 C4 -179.1(3) . . . . ?
C2 C3 C4 C10 6.9(3) . . . . ?
C11 C3 C4 C10 -174.8(2) . . . . ?
C2 C3 C4 Si2 -110.1(2) . . . . ?
C11 C3 C4 Si2 68.2(3) . . . . ?
C21 Si2 C4 C10 62.2(2) . . . . ?
C20 Si2 C4 C10 -178.1(2) . . . . ?
C22 Si2 C4 C10 -58.2(2) . . . . ?
C21 Si2 C4 C3 175.0(2) . . . . ?
C20 Si2 C4 C3 -65.3(2) . . . . ?
C22 Si2 C4 C3 54.6(2) . . . . ?
C3 C2 C5 C6 -179.8(3) . . . . ?
C1 C2 C5 C6 -4.1(5) . . . . ?
C3 C2 C5 C10 -1.1(3) . . . . ?
C1 C2 C5 C10 174.6(2) . . . . ?
C10 C5 C6 C7 -1.6(4) . . . . ?
C2 C5 C6 C7 177.0(3) . . . . ?
C5 C6 C7 C8 -0.9(5) . . . . ?
C6 C7 C8 C9 2.1(5) . . . . ?
C7 C8 C9 C10 -0.8(5) . . . . ?
C8 C9 C10 C5 -1.6(4) . . . . ?
C8 C9 C10 C4 176.4(3) . . . . ?
C6 C5 C10 C9 2.9(4) . . . . ?
C2 C5 C10 C9 -176.1(3) . . . . ?
C6 C5 C10 C4 -175.6(3) . . . . ?
C2 C5 C10 C4 5.5(3) . . . . ?
C3 C4 C10 C9 174.4(3) . . . . ?
Si2 C4 C10 C9 -67.6(4) . . . . ?
C3 C4 C10 C5 -7.4(3) . . . . ?
Si2 C4 C10 C5 110.6(2) . . . . ?
C2 C3 C11 C12 46.1(4) . . . . ?
C4 C3 C11 C12 -131.9(3) . . . . ?
C2 C3 C11 C16 -134.5(3) . . . . ?
C4 C3 C11 C16 47.5(4) . . . . ?
C16 C11 C12 C13 -0.2(5) . . . . ?
C3 C11 C12 C13 179.3(3) . . . . ?
C11 C12 C13 C14 0.5(5) . . . . ?
C12 C13 C14 C15 -1.1(6) . . . . ?
C13 C14 C15 C16 1.3(6) . . . . ?
C14 C15 C16 C11 -1.0(6) . . . . ?
C12 C11 C16 C15 0.4(5) . . . . ?
C3 C11 C16 C15 -179.1(3) . . . . ?
C2 C1 C23 O1 3.9(4) . . . . ?
Si1 C1 C23 O1 178.78(19) . . . . ?
C2 C1 C23 C24 -176.3(2) . . . . ?
Si1 C1 C23 C24 -1.4(4) . . . . ?
C1 C23 C24 C25 -81.2(4) . . . . ?
O1 C23 C24 C25 98.7(3) . . . . ?
C1 C23 C24 C29 100.5(3) . . . . ?
O1 C23 C24 C29 -79.6(3) . . . . ?
C29 C24 C25 C26 -2.2(4) . . . . ?
C23 C24 C25 C26 179.5(3) . . . . ?
C29 C24 C25 Cl1 177.9(2) . . . . ?
C23 C24 C25 Cl1 -0.5(4) . . . . ?
C24 C25 C26 C27 0.3(4) . . . . ?
Cl1 C25 C26 C27 -179.7(2) . . . . ?
C25 C26 C27 C28 1.8(5) . . . . ?
C25 C26 C27 Cl3 -177.0(2) . . . . ?
C26 C27 C28 C29 -1.8(5) . . . . ?
Cl3 C27 C28 C29 176.9(2) . . . . ?
C27 C28 C29 C24 -0.1(5) . . . . ?
C27 C28 C29 Cl2 -177.8(2) . . . . ?
C25 C24 C29 C28 2.1(4) . . . . ?
C23 C24 C29 C28 -179.5(3) . . . . ?
C25 C24 C29 Cl2 179.7(2) . . . . ?
C23 C24 C29 Cl2 -1.9(4) . . . . ?

loop_
_cod_related_entry_id
_cod_related_entry_database
_cod_related_entry_code
1 ChemSpider 20557632
